data_8107278
loop_
_publ_author_name
'Guo, Xiao-Yu'
'Liu, Yun-Chao'
'Yin, Peng-Hui'

_publ_section_title
;
 Crystal structure of
 poly[dimethanol-\k1O-(&#x00B5;2-(E)-2-((2-oxidobenzylidene)amino)acetato)-(&#x00B5;3-(E)-2-((2-oxidobenzylidene)amino)acetato)dicadmium(II)],
 C20H22Cd2N2O8
;
_journal_issue 6
_journal_name_full 'Zeitschrift f\"ur Kristallographie - New Crystal Structures'
_journal_page_first 1009
_journal_page_last 1011
_journal_paper_doi 10.1515/ncrs-2022-0172
_journal_volume 237
_journal_year 2022
_chemical_formula_sum 'C20 H22 Cd2 N2 O8'
_chemical_formula_weight 643.19
_space_group_crystal_system monoclinic
_space_group_IT_number 14
_space_group_name_Hall '-P 2ybc'
_space_group_name_H-M_alt 'P 1 21/c 1'
_atom_sites_solution_hydrogens mixed
_atom_sites_solution_primary direct
_atom_sites_solution_secondary difmap
_cell_angle_alpha 90
_cell_angle_beta 103.59(3)
_cell_angle_gamma 90
_cell_formula_units_Z 4
_cell_length_a 13.131(3)
_cell_length_b 8.2018(16)
_cell_length_c 20.973(4)
_cell_measurement_reflns_used 6723
_cell_measurement_temperature 293(2)
_cell_measurement_theta_max 27.8724
_cell_measurement_theta_min 1.9979
_cell_volume 2195.5(8)
_computing_cell_refinement 'CrystalClear (Rigaku/MSC Inc., 2006)'
_computing_data_collection 'CrystalClear (Rigaku/MSC Inc., 2006)'
_computing_data_reduction 'CrystalClear (Rigaku/MSC Inc., 2006)'
_computing_molecular_graphics 'DIAMOND (Brandenburg, 2005)'
_computing_structure_refinement 'SHELXL-2018/3 (Sheldrick, 2018)'
_computing_structure_solution 'SHELXL-97 (Sheldrick, 2008)'
_diffrn_ambient_temperature 293(2)
_diffrn_detector_area_resol_mean 28.5714
_diffrn_measured_fraction_theta_full 0.998
_diffrn_measured_fraction_theta_max 0.998
_diffrn_measurement_device_type 'Rigaku Saturn'
_diffrn_measurement_method \w
_diffrn_radiation_type MoK\a
_diffrn_radiation_wavelength 0.71073
_diffrn_reflns_av_R_equivalents 0.0268
_diffrn_reflns_av_unetI/netI 0.0182
_diffrn_reflns_Laue_measured_fraction_full 0.998
_diffrn_reflns_Laue_measured_fraction_max 0.998
_diffrn_reflns_limit_h_max 16
_diffrn_reflns_limit_h_min -16
_diffrn_reflns_limit_k_max 9
_diffrn_reflns_limit_k_min -10
_diffrn_reflns_limit_l_max 25
_diffrn_reflns_limit_l_min -24
_diffrn_reflns_number 22832
_diffrn_reflns_point_group_measured_fraction_full 0.998
_diffrn_reflns_point_group_measured_fraction_max 0.998
_diffrn_reflns_theta_full 25.242
_diffrn_reflns_theta_max 25.997
_diffrn_reflns_theta_min 1.998
_diffrn_source 'fine-focus sealed tube'
_exptl_absorpt_coefficient_mu 1.986
_exptl_absorpt_correction_T_max 0.6805
_exptl_absorpt_correction_T_min 0.6580
_exptl_absorpt_correction_type multi-scan
_exptl_absorpt_process_details 'CrystalClear (Rigaku/MSC Inc., 2006)'
_exptl_crystal_colour Yellow
_exptl_crystal_density_diffrn 1.946
_exptl_crystal_description Prism
_exptl_crystal_F_000 1264
_exptl_crystal_size_max 0.230
_exptl_crystal_size_mid 0.210
_exptl_crystal_size_min 0.210
_refine_diff_density_max 0.864
_refine_diff_density_min -0.486
_refine_diff_density_rms 0.073
_refine_ls_extinction_coef .
_refine_ls_extinction_method none
_refine_ls_goodness_of_fit_ref 1.069
_refine_ls_hydrogen_treatment mixed
_refine_ls_matrix_type full
_refine_ls_number_parameters 296
_refine_ls_number_reflns 4300
_refine_ls_number_restraints 6
_refine_ls_restrained_S_all 1.071
_refine_ls_R_factor_all 0.0279
_refine_ls_R_factor_gt 0.0260
_refine_ls_shift/su_max 0.001
_refine_ls_shift/su_mean 0.000
_refine_ls_structure_factor_coef Fsqd
_refine_ls_weighting_details 'w=1/[\s^2^(Fo^2^)+(0.0279P)^2^+2.3203P] where P=(Fo^2^+2Fc^2^)/3'
_refine_ls_weighting_scheme calc
_refine_ls_wR_factor_gt 0.0596
_refine_ls_wR_factor_ref 0.0609
_reflns_Friedel_coverage 0.000
_reflns_Friedel_fraction_full .
_reflns_Friedel_fraction_max .
_reflns_number_gt 4115
_reflns_number_total 4300
_reflns_threshold_expression 'I > 2\s(I)'
_cod_data_source_file suppl_j_ncrs-2022-0172_suppl.cif
_cod_data_source_block exp_I
_cod_depositor_comments
;
The following automatic conversions were performed:

data item '_exptl_absorpt_correction_type' value 'Multi-scan' was
changed to 'multi-scan' in accordance with the built-in table derived
from the CIF Core dictionary named 'cif_core.dic' version 2.4.5 last
updated on 2014-11-21.

Automatic conversion script
Id: cif_fix_values 8738 2021-04-28 16:35:53Z antanas 
;
_cod_original_sg_symbol_H-M 'P 21/c'
_cod_database_code 8107278
_shelx_space_group_comment
;
The symmetry employed for this shelxl refinement is uniquely defined
by the following loop, which should always be used as a source of
symmetry information in preference to the above space-group names.
They are only intended as comments.
;
_shelx_estimated_absorpt_t_min 0.658
_shelx_estimated_absorpt_t_max 0.680

loop_
_space_group_symop_operation_xyz
'x, y, z'
'-x, y+1/2, -z+1/2'
'-x, -y, -z'
'x, -y-1/2, z-1/2'

loop_
_atom_site_label
_atom_site_type_symbol
_atom_site_fract_x
_atom_site_fract_y
_atom_site_fract_z
_atom_site_U_iso_or_equiv
_atom_site_adp_type
_atom_site_occupancy
_atom_site_site_symmetry_order
_atom_site_calc_flag
_atom_site_refinement_flags_posn
_atom_site_refinement_flags_adp
_atom_site_refinement_flags_occupancy
_atom_site_disorder_assembly
_atom_site_disorder_group
Cd1 Cd 0.38743(2) 0.59031(2) 0.43339(2) 0.02857(7) Uani 1 1 d D . . . .
Cd2 Cd 0.16756(2) 0.43739(3) 0.32271(2) 0.03002(7) Uani 1 1 d D . . . .
N1 N 0.49929(18) 0.7484(3) 0.39478(12) 0.0330(5) Uani 1 1 d . . . . .
N2 N -0.04881(19) 0.7942(3) 0.13776(12) 0.0396(6) Uani 1 1 d . . . . .
O1 O 0.31999(15) 0.5571(3) 0.32522(10) 0.0363(5) Uani 1 1 d . . . . .
O2 O 0.52666(15) 0.6562(2) 0.52312(10) 0.0340(5) Uani 1 1 d . . . . .
O3 O 0.62212(17) 0.8746(3) 0.55960(10) 0.0460(6) Uani 1 1 d . . . . .
O4 O 0.30615(18) 0.8295(3) 0.46241(13) 0.0490(6) Uani 1 1 d D . . . .
H4 H 0.3300(17) 0.9249(14) 0.4559(19) 0.073 Uiso 1 1 d D U . . .
O5 O -0.23809(15) 0.9677(2) 0.06770(9) 0.0312(4) Uani 1 1 d . . . . .
O6 O 0.08170(19) 0.6789(3) 0.30385(11) 0.0543(7) Uani 1 1 d . . . . .
O7 O -0.05741(17) 0.8317(3) 0.26685(10) 0.0433(5) Uani 1 1 d . . . . .
O8 O 0.2723(2) 0.2003(3) 0.31689(12) 0.0571(7) Uani 1 1 d D . . . .
H8 H 0.323(2) 0.185(3) 0.3503(12) 0.086 Uiso 1 1 d D U . . .
C1 C 0.5737(2) 0.7865(3) 0.51453(15) 0.0332(6) Uani 1 1 d . . . . .
C2 C 0.5721(2) 0.8410(4) 0.44522(15) 0.0372(7) Uani 1 1 d . . . . .
H2A H 0.553056 0.955407 0.440740 0.045 Uiso 1 1 calc R U . . .
H2B H 0.642100 0.830372 0.437985 0.045 Uiso 1 1 calc R U . . .
C3 C 0.5086(2) 0.7631(4) 0.33604(15) 0.0370(7) Uani 1 1 d . . . . .
H3 H 0.565983 0.823353 0.330660 0.044 Uiso 1 1 calc R U . . .
C4 C 0.4421(2) 0.6990(4) 0.27669(14) 0.0338(6) Uani 1 1 d . . . . .
C5 C 0.4701(3) 0.7433(4) 0.21797(16) 0.0453(8) Uani 1 1 d . . . . .
H5 H 0.531445 0.802034 0.220449 0.054 Uiso 1 1 calc R U . . .
C6 C 0.4097(3) 0.7024(4) 0.15751(16) 0.0503(9) Uani 1 1 d . . . . .
H6 H 0.429079 0.734437 0.119491 0.060 Uiso 1 1 calc R U . . .
C7 C 0.3196(3) 0.6130(4) 0.15405(15) 0.0433(8) Uani 1 1 d . . . . .
H7 H 0.277405 0.586051 0.113261 0.052 Uiso 1 1 calc R U . . .
C8 C 0.2913(2) 0.5630(4) 0.21016(14) 0.0359(7) Uani 1 1 d . . . . .
H8A H 0.231257 0.500033 0.206444 0.043 Uiso 1 1 calc R U . . .
C9 C 0.3506(2) 0.6048(3) 0.27284(14) 0.0302(6) Uani 1 1 d . . . . .
C10 C 0.0164(2) 0.7458(4) 0.25817(15) 0.0384(7) Uani 1 1 d . . . . .
C11 C 0.0324(3) 0.7200(5) 0.18993(17) 0.0530(9) Uani 1 1 d . . . . .
H11A H 0.099886 0.764928 0.187881 0.064 Uiso 1 1 calc R U . . .
H11B H 0.034393 0.603764 0.181760 0.064 Uiso 1 1 calc R U . . .
C12 C -0.0426(3) 0.7739(5) 0.07951(16) 0.0487(9) Uani 1 1 d . . . . .
H12 H 0.013751 0.711370 0.073912 0.058 Uiso 1 1 calc R U . . .
C13 C -0.1117(2) 0.8352(4) 0.01933(15) 0.0431(8) Uani 1 1 d . . . . .
C14 C -0.0835(3) 0.7953(6) -0.03923(19) 0.0695(13) Uani 1 1 d . . . . .
H14 H -0.024489 0.730957 -0.036936 0.083 Uiso 1 1 calc R U . . .
C15 C -0.1388(4) 0.8465(6) -0.09967(18) 0.0750(14) Uani 1 1 d . . . . .
H15 H -0.117695 0.818192 -0.137561 0.090 Uiso 1 1 calc R U . . .
C16 C -0.2267(3) 0.9413(5) -0.10260(17) 0.0573(10) Uani 1 1 d . . . . .
H16 H -0.265132 0.978521 -0.143013 0.069 Uiso 1 1 calc R U . . .
C17 C -0.2580(3) 0.9813(4) -0.04664(15) 0.0426(7) Uani 1 1 d . . . . .
H17 H -0.317649 1.045049 -0.050170 0.051 Uiso 1 1 calc R U . . .
C18 C -0.2032(2) 0.9295(3) 0.01570(14) 0.0301(6) Uani 1 1 d . . . . .
C19 C 0.1956(3) 0.8534(5) 0.4556(2) 0.0612(10) Uani 1 1 d D . . . .
H19A H 0.158636 0.823275 0.412040 0.092 Uiso 1 1 calc R U . . .
H19B H 0.182318 0.966020 0.463099 0.092 Uiso 1 1 calc R U . . .
H19C H 0.172148 0.786904 0.486948 0.092 Uiso 1 1 calc R U . . .
C20 C 0.2450(4) 0.0473(5) 0.2900(2) 0.0841(16) Uani 1 1 d D . . . .
H20A H 0.306548 -0.019632 0.296140 0.126 Uiso 1 1 calc R U . . .
H20B H 0.195682 -0.002453 0.311291 0.126 Uiso 1 1 calc R U . . .
H20C H 0.213940 0.058096 0.243955 0.126 Uiso 1 1 calc R U . . .

loop_
_atom_site_aniso_label
_atom_site_aniso_U_11
_atom_site_aniso_U_22
_atom_site_aniso_U_33
_atom_site_aniso_U_23
_atom_site_aniso_U_13
_atom_site_aniso_U_12
Cd1 0.02563(11) 0.03150(12) 0.02692(12) 0.00236(8) 0.00284(8) -0.00717(8)
Cd2 0.02525(11) 0.03620(13) 0.02634(12) 0.00054(8) 0.00148(8) -0.00575(8)
N1 0.0324(12) 0.0324(13) 0.0337(13) 0.0010(10) 0.0071(10) -0.0078(10)
N2 0.0321(13) 0.0487(16) 0.0371(14) 0.0026(12) 0.0064(11) 0.0132(11)
O1 0.0311(10) 0.0512(13) 0.0266(10) 0.0039(9) 0.0062(8) -0.0110(9)
O2 0.0339(11) 0.0285(10) 0.0351(11) 0.0044(8) -0.0006(8) -0.0063(8)
O3 0.0541(14) 0.0348(12) 0.0406(13) -0.0030(10) -0.0057(11) -0.0132(10)
O4 0.0424(13) 0.0313(12) 0.0750(17) -0.0027(11) 0.0173(12) -0.0037(10)
O5 0.0278(10) 0.0391(11) 0.0260(10) 0.0009(8) 0.0050(8) 0.0100(8)
O6 0.0542(15) 0.0490(14) 0.0456(14) 0.0009(11) -0.0164(11) 0.0183(12)
O7 0.0413(12) 0.0534(14) 0.0320(11) 0.0063(10) 0.0021(9) 0.0138(11)
O8 0.0571(16) 0.0499(15) 0.0557(16) -0.0026(12) -0.0037(12) 0.0149(12)
C1 0.0313(14) 0.0267(15) 0.0383(16) 0.0012(12) 0.0017(12) 0.0014(12)
C2 0.0378(16) 0.0321(16) 0.0401(17) -0.0018(13) 0.0060(13) -0.0137(13)
C3 0.0374(16) 0.0337(16) 0.0421(18) 0.0005(13) 0.0141(13) -0.0098(13)
C4 0.0403(16) 0.0321(15) 0.0321(15) 0.0012(12) 0.0145(12) -0.0005(12)
C5 0.058(2) 0.0403(18) 0.0442(19) 0.0001(15) 0.0250(16) -0.0071(15)
C6 0.076(3) 0.047(2) 0.0352(18) 0.0080(15) 0.0274(17) 0.0057(18)
C7 0.051(2) 0.050(2) 0.0277(16) -0.0014(14) 0.0075(14) 0.0148(16)
C8 0.0322(15) 0.0427(17) 0.0321(16) 0.0001(13) 0.0064(12) 0.0051(13)
C9 0.0300(14) 0.0309(15) 0.0306(15) 0.0017(12) 0.0086(11) 0.0053(11)
C10 0.0346(16) 0.0339(16) 0.0393(17) 0.0020(13) -0.0061(13) 0.0010(13)
C11 0.0381(18) 0.070(2) 0.049(2) 0.0093(18) 0.0054(15) 0.0237(17)
C12 0.0356(17) 0.067(2) 0.045(2) 0.0000(17) 0.0128(14) 0.0218(16)
C13 0.0376(17) 0.060(2) 0.0345(17) 0.0011(15) 0.0131(13) 0.0116(15)
C14 0.058(2) 0.106(4) 0.048(2) 0.000(2) 0.0198(18) 0.038(2)
C15 0.083(3) 0.117(4) 0.033(2) 0.000(2) 0.028(2) 0.028(3)
C16 0.065(2) 0.079(3) 0.0282(17) 0.0062(17) 0.0127(16) 0.016(2)
C17 0.0424(18) 0.053(2) 0.0324(16) 0.0037(15) 0.0088(13) 0.0102(15)
C18 0.0284(14) 0.0333(15) 0.0282(15) -0.0009(11) 0.0061(11) 0.0000(11)
C19 0.051(2) 0.055(2) 0.079(3) -0.002(2) 0.019(2) 0.0066(18)
C20 0.118(4) 0.055(3) 0.062(3) -0.017(2) -0.016(3) 0.017(3)

loop_
_atom_type_symbol
_atom_type_description
_atom_type_scat_dispersion_real
_atom_type_scat_dispersion_imag
_atom_type_scat_source
C C 0.0033 0.0016 'International Tables Vol C Tables 4.2.6.8 and 6.1.1.4'
H H 0.0000 0.0000 'International Tables Vol C Tables 4.2.6.8 and 6.1.1.4'
Cd Cd -0.8075 1.2024 'International Tables Vol C Tables 4.2.6.8 and 6.1.1.4'
N N 0.0061 0.0033 'International Tables Vol C Tables 4.2.6.8 and 6.1.1.4'
O O 0.0106 0.0060 'International Tables Vol C Tables 4.2.6.8 and 6.1.1.4'

loop_
_geom_angle_atom_site_label_1
_geom_angle_atom_site_label_2
_geom_angle_atom_site_label_3
_geom_angle
_geom_angle_site_symmetry_1
_geom_angle_site_symmetry_3
O5 Cd1 N1 156.42(8) 2_545 .
O5 Cd1 O1 78.20(7) 2_545 .
N1 Cd1 O1 80.92(8) . .
O5 Cd1 O2 129.46(7) 2_545 .
N1 Cd1 O2 72.87(8) . .
O1 Cd1 O2 151.67(7) . .
O5 Cd1 O4 85.82(8) 2_545 .
N1 Cd1 O4 89.26(8) . .
O1 Cd1 O4 105.28(9) . .
O2 Cd1 O4 85.24(8) . .
O5 Cd1 O2 87.54(7) 2_545 3_666
N1 Cd1 O2 109.61(8) . 3_666
O1 Cd1 O2 108.74(8) . 3_666
O2 Cd1 O2 71.43(8) . 3_666
O4 Cd1 O2 143.13(8) . 3_666
O1 Cd2 O7 126.00(8) . 2_545
O1 Cd2 N2 156.60(8) . 2_545
O7 Cd2 N2 75.11(9) 2_545 2_545
O1 Cd2 O6 91.51(9) . .
O7 Cd2 O6 89.72(9) 2_545 .
N2 Cd2 O6 99.22(10) 2_545 .
O1 Cd2 O5 77.14(7) . 2_545
O7 Cd2 O5 155.44(7) 2_545 2_545
N2 Cd2 O5 80.73(8) 2_545 2_545
O6 Cd2 O5 98.51(8) . 2_545
O1 Cd2 O8 80.52(9) . .
O7 Cd2 O8 84.81(9) 2_545 .
N2 Cd2 O8 92.91(10) 2_545 .
O6 Cd2 O8 164.96(10) . .
O5 Cd2 O8 92.16(8) 2_545 .
C3 N1 C2 117.1(2) . .
C3 N1 Cd1 128.6(2) . .
C2 N1 Cd1 114.26(18) . .
C12 N2 C11 117.9(3) . .
C12 N2 Cd2 129.4(2) . 2
C11 N2 Cd2 112.6(2) . 2
C9 O1 Cd2 124.27(18) . .
C9 O1 Cd1 132.95(18) . .
Cd2 O1 Cd1 102.50(8) . .
C1 O2 Cd1 113.09(17) . .
C1 O2 Cd1 124.40(17) . 3_666
Cd1 O2 Cd1 108.57(8) . 3_666
C19 O4 Cd1 126.1(2) . .
C19 O4 H4 104.8(14) . .
Cd1 O4 H4 120.3(14) . .
C18 O5 Cd1 125.68(17) . 2
C18 O5 Cd2 132.15(17) . 2
Cd1 O5 Cd2 102.15(8) 2 2
C10 O6 Cd2 137.7(2) . .
C10 O7 Cd2 117.65(19) . 2
C20 O8 Cd2 131.0(3) . .
C20 O8 H8 106.1(14) . .
Cd2 O8 H8 115.1(14) . .
O3 C1 O2 124.2(3) . .
O3 C1 C2 116.7(3) . .
O2 C1 C2 119.1(3) . .
N1 C2 C1 113.6(2) . .
N1 C2 H2A 108.8 . .
C1 C2 H2A 108.8 . .
N1 C2 H2B 108.8 . .
C1 C2 H2B 108.8 . .
H2A C2 H2B 107.7 . .
N1 C3 C4 128.7(3) . .
N1 C3 H3 115.7 . .
C4 C3 H3 115.7 . .
C5 C4 C9 118.8(3) . .
C5 C4 C3 115.5(3) . .
C9 C4 C3 125.6(3) . .
C6 C5 C4 122.1(3) . .
C6 C5 H5 119.0 . .
C4 C5 H5 119.0 . .
C5 C6 C7 118.8(3) . .
C5 C6 H6 120.6 . .
C7 C6 H6 120.6 . .
C6 C7 C8 120.9(3) . .
C6 C7 H7 119.5 . .
C8 C7 H7 119.5 . .
C7 C8 C9 121.7(3) . .
C7 C8 H8A 119.2 . .
C9 C8 H8A 119.2 . .
O1 C9 C8 119.9(3) . .
O1 C9 C4 122.5(3) . .
C8 C9 C4 117.6(3) . .
O7 C10 O6 123.5(3) . .
O7 C10 C11 120.3(3) . .
O6 C10 C11 116.2(3) . .
N2 C11 C10 114.2(3) . .
N2 C11 H11A 108.7 . .
C10 C11 H11A 108.7 . .
N2 C11 H11B 108.7 . .
C10 C11 H11B 108.7 . .
H11A C11 H11B 107.6 . .
N2 C12 C13 128.8(3) . .
N2 C12 H12 115.6 . .
C13 C12 H12 115.6 . .
C14 C13 C18 118.4(3) . .
C14 C13 C12 116.0(3) . .
C18 C13 C12 125.6(3) . .
C15 C14 C13 123.2(4) . .
C15 C14 H14 118.4 . .
C13 C14 H14 118.4 . .
C14 C15 C16 117.9(3) . .
C14 C15 H15 121.0 . .
C16 C15 H15 121.0 . .
C17 C16 C15 120.8(3) . .
C17 C16 H16 119.6 . .
C15 C16 H16 119.6 . .
C16 C17 C18 122.3(3) . .
C16 C17 H17 118.8 . .
C18 C17 H17 118.8 . .
O5 C18 C17 119.9(3) . .
O5 C18 C13 122.8(3) . .
C17 C18 C13 117.3(3) . .
O4 C19 H19A 109.5 . .
O4 C19 H19B 109.5 . .
H19A C19 H19B 109.5 . .
O4 C19 H19C 109.5 . .
H19A C19 H19C 109.5 . .
H19B C19 H19C 109.5 . .
O8 C20 H20A 109.5 . .
O8 C20 H20B 109.5 . .
H20A C20 H20B 109.5 . .
O8 C20 H20C 109.5 . .
H20A C20 H20C 109.5 . .
H20B C20 H20C 109.5 . .

loop_
_geom_bond_atom_site_label_1
_geom_bond_atom_site_label_2
_geom_bond_distance
_geom_bond_site_symmetry_2
Cd1 O5 2.1990(19) 2_545
Cd1 N1 2.248(2) .
Cd1 O1 2.250(2) .
Cd1 O2 2.358(2) .
Cd1 O4 2.380(2) .
Cd1 O2 2.390(2) 3_666
Cd2 O1 2.219(2) .
Cd2 O7 2.257(2) 2_545
Cd2 N2 2.260(3) 2_545
Cd2 O6 2.267(2) .
Cd2 O5 2.281(2) 2_545
Cd2 O8 2.402(2) .
N1 C3 1.272(4) .
N1 C2 1.461(4) .
N2 C12 1.254(4) .
N2 C11 1.468(4) .
O1 C9 1.315(3) .
O2 C1 1.268(3) .
O3 C1 1.240(3) .
O4 C19 1.438(4) .
O4 H4 0.866(9) .
O5 C18 1.316(3) .
O6 C10 1.252(4) .
O7 C10 1.246(4) .
O8 C20 1.388(5) .
O8 H8 0.858(9) .
C1 C2 1.516(4) .
C2 H2A 0.9700 .
C2 H2B 0.9700 .
C3 C4 1.442(4) .
C3 H3 0.9300 .
C4 C5 1.413(4) .
C4 C9 1.414(4) .
C5 C6 1.370(5) .
C5 H5 0.9300 .
C6 C7 1.379(5) .
C6 H6 0.9300 .
C7 C8 1.377(4) .
C7 H7 0.9300 .
C8 C9 1.404(4) .
C8 H8A 0.9300 .
C10 C11 1.509(5) .
C11 H11A 0.9700 .
C11 H11B 0.9700 .
C12 C13 1.460(4) .
C12 H12 0.9300 .
C13 C14 1.402(5) .
C13 C18 1.416(4) .
C14 C15 1.370(6) .
C14 H14 0.9300 .
C15 C16 1.382(5) .
C15 H15 0.9300 .
C16 C17 1.371(5) .
C16 H16 0.9300 .
C17 C18 1.402(4) .
C17 H17 0.9300 .
C19 H19A 0.9600 .
C19 H19B 0.9600 .
C19 H19C 0.9600 .
C20 H20A 0.9600 .
C20 H20B 0.9600 .
C20 H20C 0.9600 .

loop_
_geom_hbond_atom_site_label_D
_geom_hbond_atom_site_label_H
_geom_hbond_atom_site_label_A
_geom_hbond_distance_DH
_geom_hbond_distance_HA
_geom_hbond_distance_DA
_geom_hbond_angle_DHA
_geom_hbond_site_symmetry_A
_geom_hbond_publ_flag
O4 H4 O3 0.866(9) 1.817(10) 2.682(3) 179(4) 3_676 yes
O8 H8 O3 0.858(9) 1.92(2) 2.706(3) 152(4) 3_666 yes
C11 H11B O7 0.97 2.47 3.306(5) 144.9 2_545 yes
C19 H19A O6 0.96 2.55 3.489(5) 166.5 . yes

loop_
_geom_torsion_atom_site_label_1
_geom_torsion_atom_site_label_2
_geom_torsion_atom_site_label_3
_geom_torsion_atom_site_label_4
_geom_torsion
_geom_torsion_site_symmetry_1
_geom_torsion_site_symmetry_2
_geom_torsion_site_symmetry_3
_geom_torsion_site_symmetry_4
Cd1 O2 C1 O3 154.1(2) . . . .
Cd1 O2 C1 O3 -70.6(4) 3_666 . . .
Cd1 O2 C1 C2 -26.0(3) . . . .
Cd1 O2 C1 C2 109.4(3) 3_666 . . .
C3 N1 C2 C1 -166.0(3) . . . .
Cd1 N1 C2 C1 12.2(3) . . . .
O3 C1 C2 N1 -169.9(3) . . . .
O2 C1 C2 N1 10.1(4) . . . .
C2 N1 C3 C4 -173.6(3) . . . .
Cd1 N1 C3 C4 8.5(5) . . . .
N1 C3 C4 C5 176.9(3) . . . .
N1 C3 C4 C9 0.2(5) . . . .
C9 C4 C5 C6 2.2(5) . . . .
C3 C4 C5 C6 -174.7(3) . . . .
C4 C5 C6 C7 -1.0(5) . . . .
C5 C6 C7 C8 -1.0(5) . . . .
C6 C7 C8 C9 1.9(5) . . . .
Cd2 O1 C9 C8 -7.8(4) . . . .
Cd1 O1 C9 C8 179.31(19) . . . .
Cd2 O1 C9 C4 171.7(2) . . . .
Cd1 O1 C9 C4 -1.1(4) . . . .
C7 C8 C9 O1 178.8(3) . . . .
C7 C8 C9 C4 -0.8(4) . . . .
C5 C4 C9 O1 179.2(3) . . . .
C3 C4 C9 O1 -4.2(5) . . . .
C5 C4 C9 C8 -1.2(4) . . . .
C3 C4 C9 C8 175.3(3) . . . .
Cd2 O7 C10 O6 -179.0(2) 2 . . .
Cd2 O7 C10 C11 2.2(4) 2 . . .
Cd2 O6 C10 O7 140.4(3) . . . .
Cd2 O6 C10 C11 -40.8(5) . . . .
C12 N2 C11 C10 -178.0(3) . . . .
Cd2 N2 C11 C10 3.5(4) 2 . . .
O7 C10 C11 N2 -3.9(5) . . . .
O6 C10 C11 N2 177.2(3) . . . .
C11 N2 C12 C13 -179.4(4) . . . .
Cd2 N2 C12 C13 -1.1(6) 2 . . .
N2 C12 C13 C14 178.7(4) . . . .
N2 C12 C13 C18 -1.5(7) . . . .
C18 C13 C14 C15 1.7(7) . . . .
C12 C13 C14 C15 -178.5(5) . . . .
C13 C14 C15 C16 -0.3(8) . . . .
C14 C15 C16 C17 -0.6(7) . . . .
C15 C16 C17 C18 0.2(6) . . . .
Cd1 O5 C18 C17 6.3(4) 2 . . .
Cd2 O5 C18 C17 -171.9(2) 2 . . .
Cd1 O5 C18 C13 -173.1(2) 2 . . .
Cd2 O5 C18 C13 8.8(4) 2 . . .
C16 C17 C18 O5 -178.2(3) . . . .
C16 C17 C18 C13 1.1(5) . . . .
C14 C13 C18 O5 177.3(3) . . . .
C12 C13 C18 O5 -2.5(5) . . . .
C14 C13 C18 C17 -2.0(5) . . . .
C12 C13 C18 C17 178.2(3) . . . .
